data_7110892
loop_
_publ_author_name
'Diskin-Posner, Yael'
'Dahal, Sanjay'
'Goldberg, Israel'

_publ_section_title
;
 New effective synthons for supramolecular self-assembly of
 meso-carboxyphenylporphyrins
;
_journal_issue 7
_journal_name_full 'Chemical Communications'
_journal_page_first 585
_journal_paper_doi 10.1039/b001189o
_journal_year 2000
_chemical_formula_moiety
;
  (C48 H30 N4 O8).3(C9 H10 O2).(C7H5O2-).(Na+)
;
_chemical_formula_sum 'C82 H65 N4 Na O16'
_chemical_formula_weight 1385.37
_chemical_name_systematic
; 
 ? 
;
_space_group_IT_number 4
_symmetry_cell_setting monoclinic
_symmetry_space_group_name_Hall 'P 2yb'
_symmetry_space_group_name_H-M 'P 1 21 1'
_atom_sites_solution_hydrogens geom
_atom_sites_solution_primary direct
_atom_sites_solution_secondary difmap
_audit_creation_method SHELXL-97
_cell_angle_alpha 90.0000(18)
_cell_angle_beta 110.521(3)
_cell_angle_gamma 90.000(2)
_cell_formula_units_Z 2
_cell_length_a 9.8540(3)
_cell_length_b 32.3380(6)
_cell_length_c 11.3580(15)
_cell_measurement_reflns_used 10388
_cell_measurement_temperature 110
_cell_measurement_theta_max 25.7
_cell_measurement_theta_min 1.9
_cell_volume 3389.7(5)
_computing_cell_refinement Denzo
_computing_data_collection 'Collect, Nonius, B.V.'
_computing_data_reduction Denzo
_computing_structure_refinement 'SHELXL-97 (Sheldrick, 1997)'
_computing_structure_solution 'SHELXS-97 (Sheldrick, 1990)'
_diffrn_ambient_temperature 110
_diffrn_detector_area_resol_mean '56 microns'
_diffrn_measured_fraction_theta_full 0.952
_diffrn_measured_fraction_theta_max 0.952
_diffrn_measurement_device_type 'Nonius KappaCCD'
_diffrn_measurement_method '1 degree Phi scans'
_diffrn_radiation_monochromator graphite
_diffrn_radiation_source 'fine-focus sealed tube'
_diffrn_radiation_type MoK\a
_diffrn_radiation_wavelength 0.71070
_diffrn_reflns_av_R_equivalents 0.0000
_diffrn_reflns_av_sigmaI/netI 0.0759
_diffrn_reflns_limit_h_max 11
_diffrn_reflns_limit_h_min 0
_diffrn_reflns_limit_k_max 36
_diffrn_reflns_limit_k_min -39
_diffrn_reflns_limit_l_max 12
_diffrn_reflns_limit_l_min -13
_diffrn_reflns_number 10388
_diffrn_reflns_theta_full 25.74
_diffrn_reflns_theta_max 25.74
_diffrn_reflns_theta_min 1.91
_exptl_absorpt_coefficient_mu 0.100
_exptl_crystal_colour 'shining purple'
_exptl_crystal_density_diffrn 1.357
_exptl_crystal_density_method 'not measured'
_exptl_crystal_description prisms
_exptl_crystal_F_000 1448
_exptl_crystal_size_max 0.30
_exptl_crystal_size_mid 0.20
_exptl_crystal_size_min 0.20
_refine_diff_density_max 0.745
_refine_diff_density_min -0.264
_refine_diff_density_rms 0.064
_refine_ls_abs_structure_details 'Flack H D (1983), Acta Cryst. A39, 876-881'
_refine_ls_abs_structure_Flack 0.2(8)
_refine_ls_extinction_method none
_refine_ls_goodness_of_fit_ref 1.021
_refine_ls_hydrogen_treatment mixed
_refine_ls_matrix_type full
_refine_ls_number_parameters 945
_refine_ls_number_reflns 10388
_refine_ls_number_restraints 0
_refine_ls_restrained_S_all 1.021
_refine_ls_R_factor_all 0.0949
_refine_ls_R_factor_gt 0.0653
_refine_ls_shift/su_max 0.333
_refine_ls_shift/su_mean 0.027
_refine_ls_structure_factor_coef Fsqd
_refine_ls_weighting_details 'calc w=1/[\s^2^(Fo^2^)+(0.0857P)^2^+3.4332P] where P=(Fo^2^+2Fc^2^)/3'
_refine_ls_weighting_scheme calc
_refine_ls_wR_factor_gt 0.1545
_refine_ls_wR_factor_ref 0.1778
_reflns_number_gt 7865
_reflns_number_total 10388
_reflns_threshold_expression >2sigma(I)
_cod_data_source_file b001189osup1.cif
_cod_data_source_block Compound1
_cod_original_sg_symbol_H-M P21
_cod_database_code 7110892

loop_
_symmetry_equiv_pos_as_xyz
'x, y, z'
'-x, y+1/2, -z'

loop_
_atom_site_label
_atom_site_type_symbol
_atom_site_fract_x
_atom_site_fract_y
_atom_site_fract_z
_atom_site_U_iso_or_equiv
_atom_site_adp_type
_atom_site_occupancy
_atom_site_symmetry_multiplicity
_atom_site_calc_flag
_atom_site_refinement_flags
N1 N -0.3909(4) 0.27355(15) 0.0848(4) 0.0260(10) Uani 1 1 d .
N2 N -0.3454(4) 0.33397(16) -0.0960(4) 0.0259(10) Uani 1 1 d .
H2 H -0.4172 0.3308 -0.0621 0.023(14) Uiso 1 1 d R
N3 N -0.5752(4) 0.38306(15) -0.0671(4) 0.0251(10) Uani 1 1 d .
N4 N -0.6185(4) 0.32270(15) 0.1130(3) 0.0239(10) Uani 1 1 d .
H4 H -0.5480 0.3217 0.0817 0.05(4) Uiso 1 1 d R
C5 C -0.6114(5) 0.29253(19) 0.2017(4) 0.0255(12) Uani 1 1 d .
C6 C -0.5205(6) 0.25819(18) 0.2304(5) 0.0263(12) Uani 1 1 d .
C7 C -0.4162(5) 0.24888(19) 0.1738(5) 0.0273(12) Uani 1 1 d .
C8 C -0.3239(6) 0.21316(19) 0.2014(5) 0.0323(13) Uani 1 1 d .
H8 H -0.3206 0.1926 0.2595 0.039 Uiso 1 1 calc .
C9 C -0.2437(6) 0.2150(2) 0.1281(5) 0.0341(13) Uani 1 1 d .
H9 H -0.1753 0.1958 0.1237 0.041 Uiso 1 1 calc .
C10 C -0.2853(5) 0.25339(18) 0.0560(5) 0.0271(12) Uani 1 1 d .
C11 C -0.2195(6) 0.26691(19) -0.0303(5) 0.0278(12) Uani 1 1 d .
C12 C -0.2508(6) 0.30329(19) -0.0994(5) 0.0282(12) Uani 1 1 d .
C13 C -0.1908(6) 0.31553(18) -0.1918(4) 0.0265(12) Uani 1 1 d .
H13 H -0.1211 0.3010 -0.2129 0.032 Uiso 1 1 calc .
C14 C -0.2521(5) 0.35166(19) -0.2434(4) 0.0287(12) Uani 1 1 d .
H14 H -0.2326 0.3662 -0.3062 0.034 Uiso 1 1 calc .
C15 C -0.3522(5) 0.36340(19) -0.1842(5) 0.0266(12) Uani 1 1 d .
C16 C -0.4443(6) 0.39802(19) -0.2118(5) 0.0289(12) Uani 1 1 d .
C17 C -0.5473(6) 0.40682(18) -0.1554(4) 0.0247(11) Uani 1 1 d .
C18 C -0.6377(6) 0.44352(18) -0.1817(5) 0.0307(13) Uani 1 1 d .
H18 H -0.6378 0.4646 -0.2375 0.037 Uiso 1 1 calc .
C19 C -0.7217(6) 0.44141(19) -0.1100(5) 0.0336(13) Uani 1 1 d .
H19 H -0.7917 0.4604 -0.1076 0.040 Uiso 1 1 calc .
C20 C -0.6802(6) 0.40342(19) -0.0371(4) 0.0274(12) Uani 1 1 d .
C21 C -0.7456(5) 0.38997(19) 0.0467(5) 0.0260(12) Uani 1 1 d .
C22 C -0.7167(5) 0.35292(18) 0.1162(4) 0.0237(11) Uani 1 1 d .
C23 C -0.7735(5) 0.34128(19) 0.2113(5) 0.0276(12) Uani 1 1 d .
H23 H -0.8408 0.3560 0.2351 0.033 Uiso 1 1 calc .
C24 C -0.7116(5) 0.30489(18) 0.2604(5) 0.0255(11) Uani 1 1 d .
H24 H -0.7313 0.2902 0.3229 0.031 Uiso 1 1 calc .
C26 C -0.6603(6) 0.21027(19) 0.3182(5) 0.0295(13) Uani 1 1 d .
H26 H -0.7418 0.2152 0.2473 0.035 Uiso 1 1 calc .
C25 C -0.5315(5) 0.22924(18) 0.3305(5) 0.0245(12) Uani 1 1 d .
C27 C -0.6694(6) 0.18343(19) 0.4122(5) 0.0291(13) Uani 1 1 d .
H27 H -0.7569 0.1708 0.4043 0.035 Uiso 1 1 calc .
C28 C -0.5463(6) 0.17582(19) 0.5176(5) 0.0274(12) Uani 1 1 d .
C29 C -0.4170(5) 0.19552(19) 0.5286(5) 0.0267(12) Uani 1 1 d .
H29 H -0.3349 0.1908 0.5991 0.032 Uiso 1 1 calc .
C30 C -0.4095(5) 0.22186(18) 0.4364(5) 0.0259(12) Uani 1 1 d .
H30 H -0.3224 0.2348 0.4447 0.031 Uiso 1 1 calc .
C31 C -0.5601(6) 0.1468(2) 0.6165(5) 0.0292(13) Uani 1 1 d .
O32 O -0.6702(4) 0.12978(16) 0.6081(4) 0.0438(11) Uani 1 1 d .
O33 O -0.4370(4) 0.14280(17) 0.7135(3) 0.0392(10) Uani 1 1 d .
H33 H -0.435(10) 0.117(3) 0.762(9) 0.05(3) Uiso 1 1 d .
C34 C -0.1061(6) 0.23886(18) -0.0504(5) 0.0268(12) Uani 1 1 d .
C35 C -0.1504(6) 0.2010(2) -0.1113(5) 0.0344(14) Uani 1 1 d .
H35 H -0.2471 0.1930 -0.1364 0.041 Uiso 1 1 calc .
C36 C -0.0482(7) 0.17535(19) -0.1341(5) 0.0372(14) Uani 1 1 d .
H36 H -0.0768 0.1504 -0.1762 0.045 Uiso 1 1 calc .
C37 C 0.0961(6) 0.18723(19) -0.0937(5) 0.0318(13) Uani 1 1 d .
C38 C 0.1372(6) 0.22488(19) -0.0321(5) 0.0317(13) Uani 1 1 d .
H38 H 0.2342 0.2326 -0.0045 0.038 Uiso 1 1 calc .
C39 C 0.0381(6) 0.25070(19) -0.0111(5) 0.0275(12) Uani 1 1 d .
H39 H 0.0672 0.2759 0.0291 0.033 Uiso 1 1 calc .
C40 C 0.2031(7) 0.1596(2) -0.1187(6) 0.0410(16) Uani 1 1 d .
O41 O 0.1680(5) 0.12650(15) -0.1742(4) 0.0482(11) Uani 1 1 d .
O42 O 0.3375(5) 0.17347(16) -0.0783(4) 0.0475(11) Uani 1 1 d .
H42 H 0.400(6) 0.148(2) -0.090(5) 0.053(17) Uiso 1 1 d .
C43 C -0.4332(6) 0.42624(19) -0.3125(5) 0.0273(12) Uani 1 1 d .
C44 C -0.3036(6) 0.4455(2) -0.3043(5) 0.0307(13) Uani 1 1 d .
H44 H -0.2204 0.4406 -0.2349 0.037 Uiso 1 1 calc .
C45 C -0.2974(6) 0.4719(2) -0.3987(5) 0.0315(13) Uani 1 1 d .
H45 H -0.2106 0.4848 -0.3919 0.038 Uiso 1 1 calc .
C46 C -0.4213(6) 0.47913(19) -0.5038(5) 0.0278(12) Uani 1 1 d .
C47 C -0.5490(6) 0.46072(19) -0.5138(5) 0.0287(13) Uani 1 1 d .
H47 H -0.6317 0.4660 -0.5833 0.034 Uiso 1 1 calc .
C48 C -0.5560(6) 0.43373(19) -0.4193(5) 0.0284(12) Uani 1 1 d .
H48 H -0.6430 0.4207 -0.4276 0.034 Uiso 1 1 calc .
C49 C -0.4082(6) 0.5080(2) -0.6039(5) 0.0307(13) Uani 1 1 d .
O50 O -0.2927(4) 0.52263(15) -0.6010(4) 0.0414(10) Uani 1 1 d .
O51 O -0.5329(4) 0.51540(17) -0.6937(4) 0.0389(10) Uani 1 1 d .
H51 H -0.514(5) 0.5269(16) -0.759(5) 0.025(13) Uiso 1 1 d .
C52 C -0.8545(6) 0.41713(19) 0.0687(5) 0.0276(13) Uani 1 1 d .
C53 C -1.0004(6) 0.4070(2) 0.0287(5) 0.0312(13) Uani 1 1 d .
H53 H -1.0316 0.3825 -0.0151 0.037 Uiso 1 1 calc .
C54 C -1.1020(6) 0.4328(2) 0.0523(5) 0.0357(14) Uani 1 1 d .
H54 H -1.1993 0.4253 0.0247 0.043 Uiso 1 1 calc .
C55 C -1.0567(6) 0.4694(2) 0.1171(5) 0.0304(13) Uani 1 1 d .
C56 C -0.9113(6) 0.4799(2) 0.1570(5) 0.0379(15) Uani 1 1 d .
H56 H -0.8805 0.5045 0.2004 0.045 Uiso 1 1 calc .
C57 C -0.8123(6) 0.45469(19) 0.1338(5) 0.0316(13) Uani 1 1 d .
H57 H -0.7153 0.4625 0.1616 0.038 Uiso 1 1 calc .
C58 C -1.1607(7) 0.4983(2) 0.1448(5) 0.0341(14) Uani 1 1 d .
O59 O -1.1246(5) 0.53118(15) 0.1982(4) 0.0450(11) Uani 1 1 d .
O60 O -1.2964(5) 0.48453(16) 0.1053(4) 0.0455(11) Uani 1 1 d .
H60 H -1.38(2) 0.509(7) 0.072(18) 0.05(10) Uiso 1 1 d .
Na61 Na -0.7792(2) 0.0790 0.69513(15) 0.0321(4) Uani 1 1 d .
C62 C -1.2159(6) 0.3575(2) 0.2575(5) 0.0395(14) Uani 1 1 d .
H62 H -1.1625 0.3562 0.2044 0.047 Uiso 1 1 calc .
C63 C -1.3190(6) 0.3871(2) 0.2397(5) 0.0418(15) Uani 1 1 d .
H63 H -1.3363 0.4058 0.1738 0.050 Uiso 1 1 calc .
C64 C -1.3979(6) 0.3898(2) 0.3178(6) 0.0416(15) Uani 1 1 d .
H64 H -1.4661 0.4108 0.3056 0.050 Uiso 1 1 calc .
C65 C -1.3773(6) 0.3620(2) 0.4136(5) 0.0374(14) Uani 1 1 d .
H65 H -1.4326 0.3634 0.4652 0.045 Uiso 1 1 calc .
C66 C -1.2718(6) 0.3313(2) 0.4323(5) 0.0344(13) Uani 1 1 d .
H66 H -1.2563 0.3123 0.4970 0.041 Uiso 1 1 calc .
C67 C -1.1903(6) 0.32922(19) 0.3550(5) 0.0312(12) Uani 1 1 d .
C68 C -1.0791(6) 0.2962(2) 0.3684(5) 0.0367(14) Uani 1 1 d .
O69 O -1.0016(5) 0.29493(17) 0.3059(4) 0.0510(12) Uani 1 1 d .
O70 O -1.0754(4) 0.26834(14) 0.4562(4) 0.0357(9) Uani 1 1 d .
C71 C -0.9692(7) 0.2355(2) 0.4724(6) 0.0444(16) Uani 1 1 d .
H71A H -0.8719 0.2468 0.5031 0.053 Uiso 1 1 calc .
H71B H -0.9844 0.2218 0.3929 0.053 Uiso 1 1 calc .
C72 C -0.9887(7) 0.2056(3) 0.5656(8) 0.063(2) Uani 1 1 d .
H72A H -0.9191 0.1836 0.5796 0.094 Uiso 1 1 calc .
H72B H -1.0848 0.1942 0.5336 0.094 Uiso 1 1 calc .
H72C H -0.9747 0.2196 0.6435 0.094 Uiso 1 1 calc .
C73 C -0.7443(6) 0.2969(2) 0.7629(5) 0.0351(14) Uani 1 1 d .
H73 H -0.7973 0.2983 0.8163 0.042 Uiso 1 1 calc .
C74 C -0.6427(7) 0.2664(2) 0.7791(6) 0.0418(15) Uani 1 1 d .
H74 H -0.6272 0.2471 0.8430 0.050 Uiso 1 1 calc .
C75 C -0.5627(6) 0.2645(2) 0.6993(5) 0.0373(14) Uani 1 1 d .
H75 H -0.4929 0.2441 0.7105 0.045 Uiso 1 1 calc .
C76 C -0.5877(6) 0.2931(2) 0.6038(6) 0.0403(15) Uani 1 1 d .
H76 H -0.5342 0.2917 0.5508 0.048 Uiso 1 1 calc .
C77 C -0.6912(6) 0.3236(2) 0.5857(5) 0.0329(13) Uani 1 1 d .
H77 H -0.7088 0.3423 0.5199 0.039 Uiso 1 1 calc .
C78 C -0.7684(6) 0.3260(2) 0.6665(5) 0.0327(13) Uani 1 1 d .
C79 C -0.8820(6) 0.3580(2) 0.6529(5) 0.0360(14) Uani 1 1 d .
O80 O -0.9598(4) 0.35918(16) 0.7140(4) 0.0489(11) Uani 1 1 d .
O81 O -0.8879(4) 0.38683(14) 0.5651(3) 0.0362(9) Uani 1 1 d .
C82 C -0.9962(6) 0.4189(2) 0.5473(6) 0.0386(14) Uani 1 1 d .
H82A H -0.9808 0.4332 0.6260 0.046 Uiso 1 1 calc .
H82B H -1.0923 0.4068 0.5192 0.046 Uiso 1 1 calc .
C83 C -0.9836(7) 0.4482(3) 0.4523(8) 0.061(2) Uani 1 1 d .
H83A H -1.0549 0.4696 0.4393 0.092 Uiso 1 1 calc .
H83B H -0.9993 0.4339 0.3747 0.092 Uiso 1 1 calc .
H83C H -0.8886 0.4603 0.4812 0.092 Uiso 1 1 calc .
C84 C -1.0853(7) 0.5865(3) 0.7303(7) 0.072(2) Uani 1 1 d .
H84 H -1.1616 0.5958 0.6605 0.087 Uiso 1 1 calc .
C85 C -1.0988(9) 0.5861(5) 0.8474(8) 0.114(4) Uani 1 1 d .
H85 H -1.1862 0.5945 0.8539 0.137 Uiso 1 1 calc .
C86 C -0.9932(8) 0.5744(3) 0.9502(6) 0.0683(19) Uani 1 1 d .
H86 H -1.0004 0.5781 1.0291 0.082 Uiso 1 1 calc .
C87 C -0.8722(8) 0.5566(3) 0.9375(7) 0.073(2) Uani 1 1 d .
H87 H -0.8001 0.5460 1.0079 0.088 Uiso 1 1 calc .
C88 C -0.8564(8) 0.5544(3) 0.8201(7) 0.069(2) Uani 1 1 d .
H88 H -0.7783 0.5406 0.8102 0.082 Uiso 1 1 calc .
C89 C -0.9619(6) 0.5736(3) 0.7174(5) 0.0589(17) Uani 1 1 d .
C90 C -0.9491(7) 0.5725(3) 0.5907(6) 0.0602(18) Uani 1 1 d .
O91 O -1.0444(5) 0.5815(2) 0.4964(4) 0.0674(12) Uani 1 1 d .
O92 O -0.8291(5) 0.55533(18) 0.5872(4) 0.0656(13) Uani 1 1 d .
C93 C -0.8098(9) 0.5515(3) 0.4627(7) 0.074(2) Uani 1 1 d .
H93A H -0.7250 0.5348 0.4719 0.089 Uiso 1 1 calc .
H93B H -0.8935 0.5378 0.4035 0.089 Uiso 1 1 calc .
C94 C -0.7924(9) 0.5932(3) 0.4131(8) 0.076(2) Uani 1 1 d .
H94A H -0.7787 0.5901 0.3339 0.115 Uiso 1 1 calc .
H94B H -0.7097 0.6068 0.4718 0.115 Uiso 1 1 calc .
H94C H -0.8777 0.6094 0.4017 0.115 Uiso 1 1 calc .
C95 C -0.5120(7) 0.6133(2) 0.8525(6) 0.0476(16) Uani 1 1 d .
H95 H -0.5335 0.6377 0.8858 0.057 Uiso 1 1 calc .
C96 C -0.5054(9) 0.6135(2) 0.7329(6) 0.0556(19) Uani 1 1 d .
H96 H -0.5209 0.6380 0.6871 0.067 Uiso 1 1 calc .
C97 C -0.4761(7) 0.5780(3) 0.6820(4) 0.0512(14) Uani 1 1 d .
H97 H -0.4677 0.5782 0.6029 0.061 Uiso 1 1 calc .
C98 C -0.4590(9) 0.5416(2) 0.7494(6) 0.060(2) Uani 1 1 d .
H98 H -0.4429 0.5171 0.7139 0.071 Uiso 1 1 calc .
C99 C -0.4656(8) 0.5413(2) 0.8681(6) 0.0516(17) Uani 1 1 d .
H99 H -0.4552 0.5165 0.9119 0.062 Uiso 1 1 calc .
C100 C -0.4876(5) 0.5778(2) 0.9228(4) 0.0319(10) Uani 1 1 d .
C101 C -0.4938(5) 0.5782(2) 1.0529(4) 0.0305(10) Uani 1 1 d .
O102 O -0.5151(5) 0.61271(15) 1.0954(4) 0.0436(11) Uani 1 1 d .
O103 O -0.4768(5) 0.54525(16) 1.1138(4) 0.0459(11) Uani 1 1 d .

loop_
_atom_site_aniso_label
_atom_site_aniso_U_11
_atom_site_aniso_U_22
_atom_site_aniso_U_33
_atom_site_aniso_U_23
_atom_site_aniso_U_13
_atom_site_aniso_U_12
N1 0.035(2) 0.026(3) 0.022(2) 0.0030(18) 0.0173(18) 0.0001(19)
N2 0.032(2) 0.027(3) 0.026(2) 0.0040(19) 0.0193(18) 0.001(2)
N3 0.042(3) 0.019(2) 0.020(2) -0.0010(17) 0.0186(18) 0.0008(19)
N4 0.037(2) 0.023(2) 0.018(2) 0.0045(17) 0.0165(18) 0.0000(19)
C5 0.040(3) 0.028(3) 0.015(2) -0.002(2) 0.017(2) -0.003(2)
C6 0.041(3) 0.019(3) 0.022(3) 0.004(2) 0.016(2) 0.001(2)
C7 0.034(3) 0.032(3) 0.019(2) 0.001(2) 0.013(2) 0.000(2)
C8 0.046(3) 0.028(3) 0.028(3) 0.010(2) 0.020(2) 0.010(3)
C9 0.052(3) 0.036(4) 0.024(3) 0.006(2) 0.026(3) 0.009(3)
C10 0.036(3) 0.025(3) 0.025(3) 0.001(2) 0.017(2) 0.003(2)
C11 0.044(3) 0.024(3) 0.022(3) -0.004(2) 0.019(2) -0.004(2)
C12 0.037(3) 0.025(3) 0.026(3) 0.003(2) 0.016(2) 0.003(2)
C13 0.040(3) 0.026(3) 0.020(2) -0.002(2) 0.019(2) 0.005(2)
C14 0.035(3) 0.038(3) 0.020(2) 0.000(2) 0.018(2) 0.002(2)
C15 0.037(3) 0.023(3) 0.024(3) 0.003(2) 0.017(2) -0.002(2)
C16 0.045(3) 0.028(3) 0.021(3) 0.001(2) 0.021(2) -0.002(2)
C17 0.042(3) 0.019(3) 0.021(2) 0.007(2) 0.021(2) 0.004(2)
C18 0.058(4) 0.019(3) 0.029(3) 0.007(2) 0.032(3) 0.003(2)
C19 0.049(3) 0.028(3) 0.030(3) 0.004(2) 0.021(3) 0.012(3)
C20 0.044(3) 0.025(3) 0.020(2) 0.001(2) 0.020(2) 0.003(2)
C21 0.033(3) 0.027(3) 0.024(3) -0.003(2) 0.017(2) 0.000(2)
C22 0.033(3) 0.025(3) 0.019(2) -0.004(2) 0.016(2) 0.000(2)
C23 0.033(3) 0.030(3) 0.027(3) 0.003(2) 0.019(2) 0.000(2)
C24 0.036(3) 0.023(3) 0.024(3) 0.005(2) 0.018(2) 0.000(2)
C26 0.040(3) 0.029(3) 0.021(3) 0.005(2) 0.012(2) 0.003(3)
C25 0.034(3) 0.020(3) 0.028(3) -0.002(2) 0.021(2) -0.002(2)
C27 0.041(3) 0.024(3) 0.029(3) -0.003(2) 0.021(3) -0.010(2)
C28 0.042(3) 0.024(3) 0.021(3) 0.002(2) 0.017(2) 0.004(2)
C29 0.030(3) 0.028(3) 0.025(3) 0.004(2) 0.014(2) 0.000(2)
C30 0.034(3) 0.024(3) 0.024(3) 0.002(2) 0.015(2) 0.001(2)
C31 0.041(3) 0.026(3) 0.030(3) 0.000(2) 0.025(3) -0.006(3)
O32 0.049(3) 0.054(3) 0.030(2) 0.0112(19) 0.0154(18) -0.015(2)
O33 0.047(2) 0.050(3) 0.025(2) 0.0161(18) 0.0182(18) 0.003(2)
C34 0.043(3) 0.020(3) 0.024(3) 0.008(2) 0.021(2) 0.014(2)
C35 0.041(3) 0.039(4) 0.029(3) -0.001(3) 0.021(3) -0.008(3)
C36 0.066(4) 0.018(3) 0.040(3) -0.001(2) 0.034(3) 0.006(3)
C37 0.043(4) 0.027(3) 0.033(3) 0.003(2) 0.023(3) 0.006(2)
C38 0.046(3) 0.026(3) 0.030(3) -0.001(2) 0.021(2) 0.005(3)
C39 0.033(3) 0.026(3) 0.027(3) 0.003(2) 0.014(2) 0.006(2)
C40 0.061(4) 0.029(4) 0.044(3) 0.008(3) 0.032(3) 0.015(3)
O41 0.075(3) 0.030(3) 0.056(3) -0.009(2) 0.044(2) 0.002(2)
O42 0.049(3) 0.039(3) 0.065(3) -0.001(2) 0.033(2) 0.009(2)
C43 0.042(3) 0.026(3) 0.022(3) 0.004(2) 0.021(2) 0.005(2)
C44 0.039(3) 0.037(4) 0.024(3) 0.008(2) 0.020(2) 0.003(3)
C45 0.036(3) 0.036(3) 0.028(3) 0.007(2) 0.018(2) 0.001(3)
C46 0.042(3) 0.027(3) 0.025(3) 0.003(2) 0.025(2) -0.002(2)
C47 0.043(3) 0.030(3) 0.020(2) 0.002(2) 0.019(2) 0.004(2)
C48 0.035(3) 0.031(3) 0.029(3) 0.000(2) 0.024(2) 0.000(2)
C49 0.047(4) 0.030(3) 0.021(3) 0.002(2) 0.019(3) 0.004(3)
O50 0.049(2) 0.040(2) 0.040(2) 0.0170(18) 0.0217(18) -0.0085(19)
O51 0.043(2) 0.048(3) 0.031(2) 0.0157(19) 0.0186(19) 0.0016(19)
C52 0.042(3) 0.029(3) 0.019(2) 0.002(2) 0.020(2) 0.000(2)
C53 0.041(3) 0.031(3) 0.023(3) -0.003(2) 0.013(2) 0.004(3)
C54 0.041(3) 0.043(4) 0.028(3) 0.002(3) 0.019(2) 0.002(3)
C55 0.046(3) 0.030(3) 0.022(3) 0.003(2) 0.021(2) 0.008(3)
C56 0.052(4) 0.039(4) 0.035(3) -0.008(3) 0.031(3) -0.004(3)
C57 0.048(3) 0.025(3) 0.030(3) -0.003(2) 0.024(2) -0.001(2)
C58 0.052(4) 0.036(4) 0.026(3) 0.004(2) 0.028(3) 0.006(3)
O59 0.067(3) 0.033(3) 0.050(2) 0.001(2) 0.039(2) 0.011(2)
O60 0.050(3) 0.046(3) 0.047(2) 0.005(2) 0.025(2) 0.016(2)
Na61 0.0472(12) 0.0260(8) 0.0337(9) -0.0014(11) 0.0273(8) -0.0017(11)
C62 0.050(4) 0.042(4) 0.035(3) 0.006(3) 0.025(3) 0.001(3)
C63 0.049(4) 0.049(4) 0.027(3) 0.002(3) 0.013(3) -0.008(3)
C64 0.043(3) 0.038(4) 0.039(3) -0.006(3) 0.009(3) 0.001(3)
C65 0.044(3) 0.038(4) 0.036(3) -0.004(3) 0.021(3) -0.003(3)
C66 0.044(3) 0.031(3) 0.032(3) 0.000(2) 0.019(2) -0.005(3)
C67 0.042(3) 0.029(3) 0.030(3) -0.003(2) 0.020(2) 0.002(3)
C68 0.045(3) 0.042(4) 0.026(3) 0.000(3) 0.015(3) -0.002(3)
O69 0.059(3) 0.057(3) 0.055(3) 0.009(2) 0.042(2) 0.008(2)
O70 0.038(2) 0.036(2) 0.041(2) 0.0051(18) 0.0232(17) 0.0014(18)
C71 0.050(4) 0.032(4) 0.057(4) -0.003(3) 0.026(3) 0.007(3)
C72 0.057(4) 0.055(5) 0.083(5) 0.034(4) 0.032(4) 0.013(4)
C73 0.047(3) 0.033(4) 0.028(3) -0.004(2) 0.018(2) -0.005(3)
C74 0.055(4) 0.026(3) 0.041(3) 0.005(3) 0.013(3) 0.002(3)
C75 0.044(3) 0.032(3) 0.037(3) -0.008(3) 0.016(3) 0.002(3)
C76 0.047(4) 0.036(4) 0.042(3) -0.016(3) 0.021(3) -0.005(3)
C77 0.040(3) 0.033(3) 0.033(3) -0.008(2) 0.021(2) -0.007(3)
C78 0.035(3) 0.031(3) 0.032(3) -0.008(2) 0.012(2) -0.007(3)
C79 0.049(3) 0.035(4) 0.031(3) 0.005(3) 0.022(3) -0.010(3)
O80 0.057(3) 0.050(3) 0.057(3) 0.011(2) 0.042(2) 0.007(2)
O81 0.044(2) 0.036(2) 0.037(2) 0.0065(18) 0.0240(17) 0.0045(18)
C82 0.041(3) 0.042(4) 0.037(3) 0.002(3) 0.020(3) 0.001(3)
C83 0.051(4) 0.067(5) 0.070(5) 0.025(4) 0.026(4) 0.016(4)
C84 0.047(4) 0.103(8) 0.062(4) 0.006(4) 0.013(3) 0.014(4)
C85 0.070(6) 0.210(13) 0.074(6) 0.001(8) 0.041(5) 0.037(7)
C86 0.076(5) 0.074(5) 0.062(4) 0.018(5) 0.034(4) 0.007(5)
C87 0.074(5) 0.091(6) 0.058(4) 0.016(4) 0.027(4) -0.004(4)
C88 0.065(5) 0.080(5) 0.068(5) 0.020(4) 0.032(4) -0.002(4)
C89 0.037(3) 0.093(5) 0.044(3) 0.001(4) 0.010(3) 0.010(4)
C90 0.033(4) 0.087(6) 0.055(4) 0.006(4) 0.008(3) 0.006(4)
O91 0.060(3) 0.081(3) 0.053(3) 0.005(3) 0.010(2) 0.003(3)
O92 0.074(3) 0.069(3) 0.060(3) 0.016(2) 0.031(2) 0.014(3)
C93 0.091(6) 0.066(5) 0.068(5) 0.000(4) 0.031(4) -0.002(4)
C94 0.072(5) 0.069(6) 0.087(6) 0.021(4) 0.026(4) -0.004(4)
C95 0.073(4) 0.045(4) 0.031(3) -0.005(3) 0.026(3) 0.000(3)
C96 0.100(6) 0.035(4) 0.038(4) 0.007(3) 0.033(4) 0.001(4)
C97 0.078(4) 0.052(3) 0.034(3) 0.003(4) 0.032(3) 0.006(4)
C98 0.107(6) 0.043(4) 0.042(4) 0.005(3) 0.043(4) 0.025(4)
C99 0.083(5) 0.036(4) 0.045(4) 0.007(3) 0.033(3) 0.015(3)
C100 0.049(3) 0.027(2) 0.025(2) 0.000(3) 0.019(2) -0.004(3)
C101 0.032(3) 0.036(2) 0.026(2) -0.003(3) 0.014(2) 0.005(3)
O102 0.066(3) 0.037(3) 0.040(2) -0.0169(19) 0.033(2) -0.018(2)
O103 0.071(3) 0.049(3) 0.032(2) 0.017(2) 0.037(2) 0.025(2)

loop_
_atom_type_symbol
_atom_type_description
_atom_type_scat_dispersion_real
_atom_type_scat_dispersion_imag
_atom_type_scat_source
C C 0.0033 0.0016 'International Tables Vol C Tables 4.2.6.8 and 6.1.1.4'
H H 0.0000 0.0000 'International Tables Vol C Tables 4.2.6.8 and 6.1.1.4'
O O 0.0106 0.0060 'International Tables Vol C Tables 4.2.6.8 and 6.1.1.4'
N N 0.0061 0.0033 'International Tables Vol C Tables 4.2.6.8 and 6.1.1.4'
Na Na 0.0362 0.0249 'International Tables Vol C Tables 4.2.6.8 and 6.1.1.4'

loop_
_geom_angle_atom_site_label_1
_geom_angle_atom_site_label_2
_geom_angle_atom_site_label_3
_geom_angle
_geom_angle_site_symmetry_1
_geom_angle_site_symmetry_3
C10 N1 C7 104.5(4) . .
C15 N2 C12 110.0(4) . .
C15 N2 H2 122.5 . .
C12 N2 H2 124.0 . .
C17 N3 C20 106.1(4) . .
C5 N4 C22 109.6(4) . .
C5 N4 H4 114.9 . .
C22 N4 H4 133.6 . .
N4 C5 C6 126.6(4) . .
N4 C5 C24 106.0(4) . .
C6 C5 C24 127.4(5) . .
C5 C6 C7 124.8(5) . .
C5 C6 C25 117.5(4) . .
C7 C6 C25 117.7(5) . .
N1 C7 C6 123.7(5) . .
N1 C7 C8 111.2(4) . .
C6 C7 C8 125.1(5) . .
C9 C8 C7 107.3(5) . .
C9 C8 H8 126.3 . .
C7 C8 H8 126.4 . .
C8 C9 C10 105.9(5) . .
C8 C9 H9 127.0 . .
C10 C9 H9 127.1 . .
N1 C10 C11 126.2(5) . .
N1 C10 C9 111.1(4) . .
C11 C10 C9 122.7(5) . .
C12 C11 C10 125.9(5) . .
C12 C11 C34 116.8(5) . .
C10 C11 C34 117.3(5) . .
N2 C12 C11 128.0(5) . .
N2 C12 C13 106.3(4) . .
C11 C12 C13 125.7(5) . .
C14 C13 C12 108.7(4) . .
C14 C13 H13 125.6 . .
C12 C13 H13 125.6 . .
C13 C14 C15 107.7(4) . .
C13 C14 H14 126.2 . .
C15 C14 H14 126.2 . .
N2 C15 C16 125.4(4) . .
N2 C15 C14 107.2(4) . .
C16 C15 C14 127.3(5) . .
C17 C16 C15 124.9(5) . .
C17 C16 C43 118.8(5) . .
C15 C16 C43 116.2(4) . .
N3 C17 C16 125.7(5) . .
N3 C17 C18 110.1(4) . .
C16 C17 C18 124.1(4) . .
C19 C18 C17 107.2(4) . .
C19 C18 H18 126.4 . .
C17 C18 H18 126.4 . .
C18 C19 C20 106.0(5) . .
C18 C19 H19 127.0 . .
C20 C19 H19 127.0 . .
N3 C20 C21 126.3(5) . .
N3 C20 C19 110.5(4) . .
C21 C20 C19 123.1(5) . .
C20 C21 C22 126.7(5) . .
C20 C21 C52 117.9(5) . .
C22 C21 C52 115.3(4) . .
N4 C22 C21 126.3(4) . .
N4 C22 C23 107.2(4) . .
C21 C22 C23 126.3(5) . .
C24 C23 C22 107.5(4) . .
C24 C23 H23 126.2 . .
C22 C23 H23 126.3 . .
C23 C24 C5 109.6(4) . .
C23 C24 H24 125.2 . .
C5 C24 H24 125.2 . .
C25 C26 C27 120.1(5) . .
C25 C26 H26 119.9 . .
C27 C26 H26 119.9 . .
C26 C25 C30 120.0(5) . .
C26 C25 C6 120.6(5) . .
C30 C25 C6 119.4(4) . .
C28 C27 C26 119.6(5) . .
C28 C27 H27 120.2 . .
C26 C27 H27 120.2 . .
C29 C28 C27 119.3(5) . .
C29 C28 C31 122.6(4) . .
C27 C28 C31 118.1(5) . .
C30 C29 C28 120.6(5) . .
C30 C29 H29 119.7 . .
C28 C29 H29 119.7 . .
C29 C30 C25 120.3(5) . .
C29 C30 H30 119.8 . .
C25 C30 H30 119.8 . .
O32 C31 O33 124.3(5) . .
O32 C31 C28 123.1(5) . .
O33 C31 C28 112.6(5) . .
C31 O32 Na61 145.5(4) . .
C31 O33 H33 112(5) . .
C39 C34 C35 120.5(5) . .
C39 C34 C11 120.8(5) . .
C35 C34 C11 118.6(5) . .
C34 C35 C36 119.4(5) . .
C34 C35 H35 120.4 . .
C36 C35 H35 120.3 . .
C37 C36 C35 119.8(5) . .
C37 C36 H36 120.1 . .
C35 C36 H36 120.1 . .
C36 C37 C38 119.5(5) . .
C36 C37 C40 119.0(5) . .
C38 C37 C40 121.5(5) . .
C39 C38 C37 121.4(5) . .
C39 C38 H38 119.3 . .
C37 C38 H38 119.2 . .
C38 C39 C34 119.3(5) . .
C38 C39 H39 120.3 . .
C34 C39 H39 120.4 . .
O41 C40 O42 122.9(6) . .
O41 C40 C37 122.1(6) . .
O42 C40 C37 114.9(6) . .
C40 O41 Na61 145.0(4) . 1_654
C40 O42 H42 104(3) . .
C44 C43 C48 118.2(5) . .
C44 C43 C16 122.1(5) . .
C48 C43 C16 119.6(5) . .
C43 C44 C45 120.7(5) . .
C43 C44 H44 119.7 . .
C45 C44 H44 119.7 . .
C44 C45 C46 120.1(5) . .
C44 C45 H45 120.0 . .
C46 C45 H45 120.0 . .
C47 C46 C45 120.3(5) . .
C47 C46 C49 121.8(5) . .
C45 C46 C49 117.9(5) . .
C46 C47 C48 120.0(5) . .
C46 C47 H47 120.0 . .
C48 C47 H47 120.0 . .
C47 C48 C43 120.7(5) . .
C47 C48 H48 119.7 . .
C43 C48 H48 119.7 . .
O50 C49 O51 123.9(5) . .
O50 C49 C46 122.9(5) . .
O51 C49 C46 113.2(5) . .
C49 O50 Na61 135.7(4) . 2_455
C49 O51 H51 108(3) . .
C53 C52 C57 117.2(5) . .
C53 C52 C21 122.5(5) . .
C57 C52 C21 120.3(5) . .
C52 C53 C54 121.8(5) . .
C52 C53 H53 119.1 . .
C54 C53 H53 119.1 . .
C55 C54 C53 119.5(5) . .
C55 C54 H54 120.3 . .
C53 C54 H54 120.2 . .
C56 C55 C54 119.1(5) . .
C56 C55 C58 119.0(5) . .
C54 C55 C58 121.8(5) . .
C57 C56 C55 121.3(5) . .
C57 C56 H56 119.4 . .
C55 C56 H56 119.4 . .
C56 C57 C52 121.1(5) . .
C56 C57 H57 119.5 . .
C52 C57 H57 119.4 . .
O59 C58 O60 123.1(5) . .
O59 C58 C55 123.2(6) . .
O60 C58 C55 113.7(5) . .
C58 O59 Na61 137.0(4) . 2_356
C58 O60 H60 113(10) . .
O91 Na61 O41 108.9(2) 2_346 1_456
O91 Na61 O50 80.89(19) 2_346 2_445
O41 Na61 O50 168.09(18) 1_456 2_445
O91 Na61 O32 83.21(18) 2_346 .
O41 Na61 O32 92.54(18) 1_456 .
O50 Na61 O32 95.46(14) 2_445 .
O91 Na61 O59 101.86(19) 2_346 2_346
O41 Na61 O59 83.39(12) 1_456 2_346
O50 Na61 O59 87.97(17) 2_445 2_346
O32 Na61 O59 174.30(17) . 2_346
O91 Na61 O103 155.0(2) 2_346 2_447
O41 Na61 O103 95.84(15) 1_456 2_447
O50 Na61 O103 74.12(14) 2_445 2_447
O32 Na61 O103 99.84(14) . 2_447
O59 Na61 O103 76.69(15) 2_346 2_447
C63 C62 C67 120.0(5) . .
C63 C62 H62 120.0 . .
C67 C62 H62 120.0 . .
C62 C63 C64 120.9(6) . .
C62 C63 H63 119.6 . .
C64 C63 H63 119.5 . .
C65 C64 C63 120.7(6) . .
C65 C64 H64 119.6 . .
C63 C64 H64 119.6 . .
C64 C65 C66 118.7(5) . .
C64 C65 H65 120.6 . .
C66 C65 H65 120.7 . .
C67 C66 C65 120.4(5) . .
C67 C66 H66 119.8 . .
C65 C66 H66 119.8 . .
C62 C67 C66 119.3(5) . .
C62 C67 C68 118.2(5) . .
C66 C67 C68 122.5(5) . .
O69 C68 O70 123.8(6) . .
O69 C68 C67 123.6(5) . .
O70 C68 C67 112.6(5) . .
C68 O70 C71 114.6(5) . .
O70 C71 C72 107.2(5) . .
O70 C71 H71A 110.3 . .
C72 C71 H71A 110.3 . .
O70 C71 H71B 110.3 . .
C72 C71 H71B 110.3 . .
H71A C71 H71B 108.6 . .
C71 C72 H72A 109.5 . .
C71 C72 H72B 109.5 . .
H72A C72 H72B 109.4 . .
C71 C72 H72C 109.5 . .
H72A C72 H72C 109.5 . .
H72B C72 H72C 109.5 . .
C74 C73 C78 120.3(5) . .
C74 C73 H73 119.8 . .
C78 C73 H73 119.9 . .
C73 C74 C75 119.8(5) . .
C73 C74 H74 120.1 . .
C75 C74 H74 120.1 . .
C76 C75 C74 119.7(6) . .
C76 C75 H75 120.2 . .
C74 C75 H75 120.1 . .
C75 C76 C77 120.9(6) . .
C75 C76 H76 119.6 . .
C77 C76 H76 119.5 . .
C76 C77 C78 119.4(6) . .
C76 C77 H77 120.3 . .
C78 C77 H77 120.3 . .
C77 C78 C73 119.9(5) . .
C77 C78 C79 122.5(5) . .
C73 C78 C79 117.5(5) . .
O80 C79 O81 122.2(5) . .
O80 C79 C78 124.8(5) . .
O81 C79 C78 113.0(5) . .
C79 O81 C82 115.8(4) . .
O81 C82 C83 108.4(5) . .
O81 C82 H82A 110.0 . .
C83 C82 H82A 110.1 . .
O81 C82 H82B 110.0 . .
C83 C82 H82B 110.0 . .
H82A C82 H82B 108.3 . .
C82 C83 H83A 109.5 . .
C82 C83 H83B 109.5 . .
H83A C83 H83B 109.5 . .
C82 C83 H83C 109.4 . .
H83A C83 H83C 109.5 . .
H83B C83 H83C 109.5 . .
C89 C84 C85 119.9(7) . .
C89 C84 H84 120.1 . .
C85 C84 H84 120.0 . .
C86 C85 C84 122.9(7) . .
C86 C85 H85 118.6 . .
C84 C85 H85 118.5 . .
C85 C86 C87 118.0(7) . .
C85 C86 H86 121.0 . .
C87 C86 H86 121.0 . .
C86 C87 C88 120.8(7) . .
C86 C87 H87 119.6 . .
C88 C87 H87 119.6 . .
C87 C88 C89 118.2(7) . .
C87 C88 H88 120.9 . .
C89 C88 H88 120.9 . .
C84 C89 C88 118.8(6) . .
C84 C89 C90 120.0(6) . .
C88 C89 C90 120.2(6) . .
O91 C90 O92 120.7(6) . .
O91 C90 C89 123.9(6) . .
O92 C90 C89 114.8(6) . .
C90 O91 Na61 163.4(6) . 2_356
C90 O92 C93 118.3(5) . .
C94 C93 O92 110.6(7) . .
C94 C93 H93A 109.6 . .
O92 C93 H93A 109.5 . .
C94 C93 H93B 109.5 . .
O92 C93 H93B 109.5 . .
H93A C93 H93B 108.0 . .
C93 C94 H94A 109.5 . .
C93 C94 H94B 109.4 . .
H94A C94 H94B 109.5 . .
C93 C94 H94C 109.5 . .
H94A C94 H94C 109.5 . .
H94B C94 H94C 109.5 . .
C100 C95 C96 121.2(6) . .
C100 C95 H95 119.4 . .
C96 C95 H95 119.4 . .
C97 C96 C95 120.1(6) . .
C97 C96 H96 119.9 . .
C95 C96 H96 119.9 . .
C96 C97 C98 119.1(4) . .
C96 C97 H97 120.4 . .
C98 C97 H97 120.5 . .
C99 C98 C97 120.9(6) . .
C99 C98 H98 119.5 . .
C97 C98 H98 119.6 . .
C98 C99 C100 120.1(6) . .
C98 C99 H99 120.0 . .
C100 C99 H99 119.9 . .
C95 C100 C99 118.4(4) . .
C95 C100 C101 120.5(6) . .
C99 C100 C101 121.0(6) . .
O103 C101 O102 123.4(4) . .
O103 C101 C100 119.6(6) . .
O102 C101 C100 117.0(6) . .
C101 O103 Na61 90.3(3) . 2_457

loop_
_geom_bond_atom_site_label_1
_geom_bond_atom_site_label_2
_geom_bond_distance
_geom_bond_site_symmetry_2
N1 C10 1.361(7) .
N1 C7 1.378(7) .
N2 C15 1.367(6) .
N2 C12 1.371(7) .
N2 H2 0.9214 .
N3 C17 1.366(6) .
N3 C20 1.367(6) .
N4 C5 1.386(6) .
N4 C22 1.384(6) .
N4 H4 0.8856 .
C5 C6 1.392(7) .
C5 C24 1.429(7) .
C6 C7 1.421(7) .
C6 C25 1.506(7) .
C7 C8 1.436(8) .
C8 C9 1.335(8) .
C8 H8 0.9300 .
C9 C10 1.465(7) .
C9 H9 0.9298 .
C10 C11 1.420(7) .
C11 C12 1.388(7) .
C11 C34 1.517(7) .
C12 C13 1.428(7) .
C13 C14 1.351(7) .
C13 H13 0.9301 .
C14 C15 1.426(7) .
C14 H14 0.9298 .
C15 C16 1.405(8) .
C16 C17 1.406(7) .
C16 C43 1.497(7) .
C17 C18 1.451(7) .
C18 C19 1.351(8) .
C18 H18 0.9301 .
C19 C20 1.458(7) .
C19 H19 0.9301 .
C20 C21 1.393(7) .
C21 C22 1.408(7) .
C21 C52 1.475(7) .
C22 C23 1.431(7) .
C23 C24 1.352(7) .
C23 H23 0.9299 .
C24 H24 0.9302 .
C26 C25 1.372(8) .
C26 C27 1.403(8) .
C26 H26 0.9300 .
C25 C30 1.390(7) .
C27 C28 1.396(7) .
C27 H27 0.9296 .
C28 C29 1.390(8) .
C28 C31 1.506(8) .
C29 C30 1.372(7) .
C29 H29 0.9301 .
C30 H30 0.9301 .
C31 O32 1.191(6) .
C31 O33 1.329(7) .
O32 Na61 2.360(4) .
O33 H33 1.00(10) .
C34 C39 1.387(8) .
C34 C35 1.398(8) .
C35 C36 1.397(8) .
C35 H35 0.9300 .
C36 C37 1.386(8) .
C36 H36 0.9299 .
C37 C38 1.392(8) .
C37 C40 1.484(8) .
C38 C39 1.368(7) .
C38 H38 0.9299 .
C39 H39 0.9300 .
C40 O41 1.228(7) .
C40 O42 1.319(8) .
O41 Na61 2.318(4) 1_654
O42 H42 1.07(7) .
C43 C44 1.394(8) .
C43 C48 1.402(7) .
C44 C45 1.389(8) .
C44 H44 0.9301 .
C45 C46 1.396(7) .
C45 H45 0.9301 .
C46 C47 1.360(8) .
C46 C49 1.511(7) .
C47 C48 1.404(7) .
C47 H47 0.9299 .
C48 H48 0.9301 .
C49 O50 1.223(7) .
C49 O51 1.315(6) .
O50 Na61 2.345(4) 2_455
O51 H51 0.90(6) .
C52 C53 1.386(8) .
C52 C57 1.407(7) .
C53 C54 1.399(8) .
C53 H53 0.9299 .
C54 C55 1.384(8) .
C54 H54 0.9303 .
C55 C56 1.384(8) .
C55 C58 1.499(8) .
C56 C57 1.365(8) .
C56 H56 0.9298 .
C57 H57 0.9298 .
C58 O59 1.214(7) .
C58 O60 1.329(7) .
O59 Na61 2.358(4) 2_356
O60 H60 1.1(2) .
Na61 O91 2.261(5) 2_346
Na61 O41 2.318(4) 1_456
Na61 O50 2.345(4) 2_445
Na61 O59 2.358(4) 2_346
Na61 O103 2.903(5) 2_447
C62 C63 1.359(9) .
C62 C67 1.390(8) .
C62 H62 0.9301 .
C63 C64 1.371(9) .
C63 H63 0.9301 .
C64 C65 1.373(8) .
C64 H64 0.9301 .
C65 C66 1.397(8) .
C65 H65 0.9300 .
C66 C67 1.384(8) .
C66 H66 0.9296 .
C67 C68 1.498(8) .
C68 O69 1.211(7) .
C68 O70 1.336(7) .
O70 C71 1.456(7) .
C71 C72 1.496(10) .
C71 H71A 0.9697 .
C71 H71B 0.9700 .
C72 H72A 0.9607 .
C72 H72B 0.9601 .
C72 H72C 0.9596 .
C73 C74 1.371(8) .
C73 C78 1.400(8) .
C73 H73 0.9301 .
C74 C75 1.395(9) .
C74 H74 0.9302 .
C75 C76 1.379(9) .
C75 H75 0.9303 .
C76 C77 1.382(8) .
C76 H76 0.9303 .
C77 C78 1.384(8) .
C77 H77 0.9304 .
C78 C79 1.491(8) .
C79 O80 1.201(7) .
C79 O81 1.352(6) .
O81 C82 1.450(7) .
C82 C83 1.474(9) .
C82 H82A 0.9699 .
C82 H82B 0.9704 .
C83 H83A 0.9596 .
C83 H83B 0.9601 .
C83 H83C 0.9600 .
C84 C89 1.341(9) .
C84 C85 1.383(10) .
C84 H84 0.9299 .
C85 C86 1.318(11) .
C85 H85 0.9300 .
C86 C87 1.376(10) .
C86 H86 0.9299 .
C87 C88 1.398(9) .
C87 H87 0.9302 .
C88 C89 1.406(9) .
C88 H88 0.9301 .
C89 C90 1.488(8) .
C90 O91 1.186(7) .
C90 O92 1.320(8) .
O91 Na61 2.261(5) 2_356
O92 C93 1.496(9) .
C93 C94 1.492(10) .
C93 H93A 0.9701 .
C93 H93B 0.9704 .
C94 H94A 0.9598 .
C94 H94B 0.9602 .
C94 H94C 0.9600 .
C95 C100 1.370(9) .
C95 C96 1.383(9) .
C95 H95 0.9300 .
C96 C97 1.363(10) .
C96 H96 0.9296 .
C97 C98 1.380(10) .
C97 H97 0.9301 .
C98 C99 1.372(9) .
C98 H98 0.9301 .
C99 C100 1.386(9) .
C99 H99 0.9297 .
C100 C101 1.500(5) .
C101 O103 1.250(7) .
C101 O102 1.262(7) .
O103 Na61 2.903(5) 2_457
